data_4131900
loop_
_publ_author_name
'Bing, Tan Yan'
'Kawai, Tsuyoshi'
'Yuasa, Junpei'

_publ_section_title
;
 Ligand-to-Ligand Interactions That Direct Formation of
 D<sub>2</sub>-Symmetrical Alternating Circular Helicate.
;
_journal_issue 10
_journal_name_full 'Journal of the American Chemical Society'
_journal_page_first 3683
_journal_page_last 3689
_journal_paper_doi 10.1021/jacs.7b12663
_journal_volume 140
_journal_year 2018
_chemical_absolute_configuration rmad
_chemical_formula_moiety 'C176 H112 Eu4 F36 N12 O32, 3(C4 H10 O)'
_chemical_formula_sum 'C188 H142 Eu4 F36 N12 O35'
_chemical_formula_weight 4421.03
_space_group_crystal_system monoclinic
_space_group_IT_number 5
_space_group_name_Hall 'C 2y'
_space_group_name_H-M_alt 'C 1 2 1'
_atom_sites_solution_hydrogens geom
_atom_sites_solution_primary direct
_atom_sites_solution_secondary difmap
_cell_angle_alpha 90.0000
_cell_angle_beta 101.770(7)
_cell_angle_gamma 90.0000
_cell_formula_units_Z 2
_cell_length_a 25.7797(5)
_cell_length_b 34.9694(6)
_cell_length_c 12.4506(2)
_cell_measurement_reflns_used 92738
_cell_measurement_temperature 123
_cell_measurement_theta_max 27.51
_cell_measurement_theta_min 3.02
_cell_volume 10988.2(4)
_computing_cell_refinement 'RAPID AUTO'
_computing_data_collection 'RAPID AUTO (Rigaku, ????)'
_computing_data_reduction 'RAPID AUTO'
_computing_molecular_graphics 'CrystalStructure 4.2'
_computing_publication_material 'CrystalStructure 4.2 (Rigaku, 2015)'
_computing_structure_refinement 'SHELXL Version 2014/7 (Sheldrick, 2008)'
_computing_structure_solution 'SHELXT Version 2014/5 (Sheldrick, 2014)'
_diffrn_ambient_temperature 123
_diffrn_detector_area_resol_mean 10.000
_diffrn_measured_fraction_theta_full 0.998
_diffrn_measured_fraction_theta_max 0.998
_diffrn_measurement_device_type 'Rigaku R-AXIS RAPID'
_diffrn_measurement_method \w
_diffrn_radiation_type 'Mo K\a'
_diffrn_radiation_wavelength 0.71075
_diffrn_reflns_av_R_equivalents 0.0223
_diffrn_reflns_Laue_measured_fraction_full 0.998
_diffrn_reflns_Laue_measured_fraction_max 0.998
_diffrn_reflns_limit_h_max 33
_diffrn_reflns_limit_h_min -33
_diffrn_reflns_limit_k_max 45
_diffrn_reflns_limit_k_min -45
_diffrn_reflns_limit_l_max 15
_diffrn_reflns_limit_l_min -16
_diffrn_reflns_number 90603
_diffrn_reflns_point_group_measured_fraction_full 0.968
_diffrn_reflns_point_group_measured_fraction_max 0.971
_diffrn_reflns_theta_full 25.242
_diffrn_reflns_theta_max 27.486
_diffrn_reflns_theta_min 3.022
_diffrn_standards_number 0
_exptl_absorpt_coefficient_mu 1.218
_exptl_absorpt_correction_T_max 0.885
_exptl_absorpt_correction_T_min 0.712
_exptl_absorpt_correction_type multi-scan
_exptl_absorpt_process_details 'ABSCOR (Rigaku, 1995)'
_exptl_crystal_colour colorless
_exptl_crystal_density_diffrn 1.336
_exptl_crystal_density_method 'not measured'
_exptl_crystal_description unknown
_exptl_crystal_F_000 4420.00
_exptl_crystal_size_max 0.180
_exptl_crystal_size_mid 0.100
_exptl_crystal_size_min 0.100
_refine_diff_density_max 0.74
_refine_diff_density_min -0.46
_refine_ls_abs_structure_details
;
 Flack x determined using 11112 quotients [(I+)-(I-)]/[(I+)+(I-)]
 (Parsons, Flack and Wagner, Acta Cryst. B69 (2013) 249-259).
;
_refine_ls_abs_structure_Flack 0.020(2)
_refine_ls_extinction_method none
_refine_ls_goodness_of_fit_ref 1.025
_refine_ls_hydrogen_treatment constr
_refine_ls_number_parameters 1233
_refine_ls_number_reflns 24488
_refine_ls_number_restraints 1
_refine_ls_R_factor_all 0.0211
_refine_ls_R_factor_gt 0.0205
_refine_ls_shift/su_max 0.002
_refine_ls_structure_factor_coef Fsqd
_refine_ls_weighting_details 'w = 1/[\s^2^(Fo^2^)+(0.0298P)^2^+4.1910P] where P=(Fo^2^+2Fc^2^)/3'
_refine_ls_weighting_scheme calc
_refine_ls_wR_factor_gt 0.0512
_refine_ls_wR_factor_ref 0.0514
_reflns_Friedel_coverage 0.914
_reflns_Friedel_fraction_full 0.937
_reflns_Friedel_fraction_max 0.943
_reflns_number_gt 24045
_reflns_number_total 24488
_reflns_threshold_expression F^2^>2.0\s(F^2^)
_cod_data_source_file '[(S)PhPybox]4(EuIII)4(BTP)6.cif'
_cod_data_source_block exp6_2
_cod_original_cell_volume 10988.3(5)
_cod_database_code 4131900
_platon_squeeze_void_probe_radius 1.20

loop_
_space_group_symop_id
_space_group_symop_operation_xyz
1 +X,+Y,+Z
2 -X,+Y,-Z
3 1/2+X,1/2+Y,+Z
4 1/2-X,1/2+Y,-Z

loop_
_atom_site_label
_atom_site_type_symbol
_atom_site_fract_x
_atom_site_fract_y
_atom_site_fract_z
_atom_site_U_iso_or_equiv
_atom_site_adp_type
_atom_site_occupancy
_atom_site_site_symmetry_order
_atom_site_calc_flag
_atom_site_refinement_flags_posn
_atom_site_refinement_flags_adp
_atom_site_refinement_flags_occupancy
Eu1 Eu 0.28477(2) 0.35324(2) 0.22331(2) 0.02110(4) Uani 1 1 d . . .
Eu2 Eu 0.28368(2) 0.63941(2) 0.24719(2) 0.02433(4) Uani 1 1 d . . .
F1 F 0.12575(15) 0.4350(2) 0.0437(4) 0.160(3) Uani 1 1 d . . .
F2 F 0.14640(18) 0.40887(15) -0.0847(4) 0.138(2) Uani 1 1 d . . .
F3 F 0.16224(14) 0.46456(14) -0.0628(5) 0.145(2) Uani 1 1 d . . .
F4 F 0.27333(9) 0.31831(6) 0.65444(17) 0.0420(5) Uani 1 1 d . . .
F5 F 0.35734(8) 0.32323(6) 0.66478(16) 0.0403(5) Uani 1 1 d . . .
F6 F 0.31331(9) 0.27962(5) 0.56518(16) 0.0391(5) Uani 1 1 d . . .
F7 F 0.32001(9) 0.22458(6) 0.36561(19) 0.0413(5) Uani 1 1 d . . .
F8 F 0.40021(10) 0.22953(6) 0.4546(2) 0.0556(7) Uani 1 1 d . . .
F9 F 0.38373(9) 0.22083(6) 0.2803(2) 0.0467(5) Uani 1 1 d . . .
F10 F 0.44408(15) 0.70287(9) 0.1769(3) 0.0918(13) Uani 1 1 d . . .
F11 F 0.41930(11) 0.68931(9) 0.0105(3) 0.0763(9) Uani 1 1 d . . .
F12 F 0.48145(9) 0.65728(7) 0.1079(2) 0.0551(6) Uani 1 1 d . . .
F13 F 0.10163(13) 0.58345(13) 0.1586(6) 0.148(2) Uani 1 1 d . . .
F14 F 0.11892(13) 0.52526(10) 0.1549(4) 0.1197(18) Uani 1 1 d . . .
F15 F 0.13117(19) 0.56346(16) 0.0318(4) 0.135(2) Uani 1 1 d . . .
F16 F 0.30156(10) 0.76139(7) 0.4622(2) 0.0590(7) Uani 1 1 d . . .
F17 F 0.33726(13) 0.77928(6) 0.3305(2) 0.0607(7) Uani 1 1 d . . .
F18 F 0.38536(9) 0.76940(6) 0.4895(2) 0.0507(6) Uani 1 1 d . . .
O1 O 0.33032(10) 0.30603(7) -0.10019(18) 0.0340(5) Uani 1 1 d . . .
O2 O 0.11748(10) 0.29417(8) 0.1780(2) 0.0382(5) Uani 1 1 d . . .
O3 O 0.32323(9) 0.40900(6) 0.15768(17) 0.0274(5) Uani 1 1 d . . .
O4 O 0.21869(9) 0.38879(7) 0.09502(19) 0.0333(5) Uani 1 1 d . . .
O5 O 0.27529(9) 0.40355(6) 0.34297(17) 0.0265(4) Uani 1 1 d . . .
O6 O 0.28181(8) 0.32888(6) 0.40712(17) 0.0251(4) Uani 1 1 d . . .
O7 O 0.37323(8) 0.36367(5) 0.32219(16) 0.0236(4) Uani 1 1 d . . .
O8 O 0.32706(8) 0.29145(6) 0.26021(17) 0.0251(4) Uani 1 1 d . . .
O9 O 0.17976(11) 0.70762(7) -0.0431(2) 0.0453(6) Uani 1 1 d . . .
O10 O 0.17420(10) 0.65359(8) 0.5028(2) 0.0391(6) Uani 1 1 d . . .
O11 O 0.31686(10) 0.58925(6) 0.15178(19) 0.0324(5) Uani 1 1 d . . .
O12 O 0.35207(9) 0.66374(6) 0.15210(19) 0.0309(5) Uani 1 1 d . . .
O13 O 0.28900(10) 0.58086(6) 0.35005(19) 0.0307(5) Uani 1 1 d . . .
O14 O 0.20555(9) 0.60218(6) 0.1833(2) 0.0347(5) Uani 1 1 d . . .
O15 O 0.36513(8) 0.63415(6) 0.36779(17) 0.0274(4) Uani 1 1 d . . .
O16 O 0.30815(9) 0.70245(6) 0.31887(19) 0.0313(5) Uani 1 1 d . . .
O17 O 0.34757(15) 0.42364(10) -0.1680(3) 0.0703(9) Uani 1 1 d . . .
O18 O 0.5000 0.5662(3) 0.0000 0.155(4) Uani 1 2 d S T P
N1 N 0.24577(11) 0.64587(7) 0.4260(2) 0.0299(6) Uani 1 1 d . . .
N2 N 0.19464(11) 0.67855(7) 0.2370(2) 0.0307(6) Uani 1 1 d . . .
N3 N 0.19153(10) 0.32851(8) 0.2409(2) 0.0295(6) Uani 1 1 d . . .
N4 N 0.23416(11) 0.30647(7) 0.0692(2) 0.0254(5) Uani 1 1 d . . .
N5 N 0.33018(10) 0.33569(7) 0.0616(2) 0.0245(5) Uani 1 1 d . . .
N39 N 0.24226(12) 0.67154(8) 0.0646(2) 0.0345(6) Uani 1 1 d . . .
C1 C 0.42799(13) 0.33060(10) 0.1130(3) 0.0302(7) Uani 1 1 d . . .
C2 C 0.42996(14) 0.29161(11) 0.1379(3) 0.0355(7) Uani 1 1 d . . .
H2 H 0.4010 0.2755 0.1075 0.043 Uiso 1 1 calc R U .
C3 C 0.47455(15) 0.27638(12) 0.2077(3) 0.0438(9) Uani 1 1 d . . .
H3 H 0.4760 0.2498 0.2240 0.053 Uiso 1 1 calc R U .
C4 C 0.51630(14) 0.29967(13) 0.2528(3) 0.0449(9) Uani 1 1 d . . .
H4 H 0.5466 0.2891 0.3000 0.054 Uiso 1 1 calc R U .
C5 C 0.51429(14) 0.33858(12) 0.2296(3) 0.0432(9) Uani 1 1 d . . .
H5 H 0.5429 0.3548 0.2615 0.052 Uiso 1 1 calc R U .
C6 C 0.47025(12) 0.35364(12) 0.1595(3) 0.0363(7) Uani 1 1 d . . .
H6 H 0.4691 0.3802 0.1432 0.044 Uiso 1 1 calc R U .
C7 C 0.38141(12) 0.34695(9) 0.0330(2) 0.0286(6) Uani 1 1 d . . .
H7 H 0.3842 0.3755 0.0324 0.034 Uiso 1 1 calc R U .
C8 C 0.37599(15) 0.33145(11) -0.0851(3) 0.0355(7) Uani 1 1 d . . .
H8A H 0.3699 0.3526 -0.1392 0.043 Uiso 1 1 calc R U .
H8B H 0.4083 0.3173 -0.0932 0.043 Uiso 1 1 calc R U .
C9 C 0.30724(13) 0.31358(8) -0.0150(2) 0.0274(6) Uani 1 1 d . . .
C10 C 0.25518(13) 0.29595(8) -0.0162(3) 0.0279(6) Uani 1 1 d . . .
C11 C 0.23016(15) 0.27093(10) -0.0980(3) 0.0365(7) Uani 1 1 d . . .
H11 H 0.2462 0.2641 -0.1575 0.044 Uiso 1 1 calc R U .
C12 C 0.18124(16) 0.25632(10) -0.0896(3) 0.0405(8) Uani 1 1 d . . .
H12 H 0.1634 0.2388 -0.1428 0.049 Uiso 1 1 calc R U .
C13 C 0.15866(14) 0.26741(10) -0.0038(3) 0.0377(8) Uani 1 1 d . . .
H13 H 0.1249 0.2580 0.0028 0.045 Uiso 1 1 calc R U .
C14 C 0.18625(13) 0.29266(9) 0.0731(3) 0.0289(6) Uani 1 1 d . . .
C15 C 0.16590(13) 0.30643(9) 0.1678(3) 0.0295(7) Uani 1 1 d . . .
C16 C 0.10645(14) 0.31458(12) 0.2730(3) 0.0428(8) Uani 1 1 d . . .
H16A H 0.0936 0.2968 0.3237 0.051 Uiso 1 1 calc R U .
H16B H 0.0794 0.3347 0.2500 0.051 Uiso 1 1 calc R U .
C17 C 0.16001(14) 0.33234(11) 0.3278(3) 0.0358(8) Uani 1 1 d . . .
H17 H 0.1766 0.3163 0.3923 0.043 Uiso 1 1 calc R U .
C18 C 0.15542(14) 0.37311(12) 0.3653(3) 0.0426(9) Uani 1 1 d . . .
C19 C 0.1674(2) 0.38200(17) 0.4755(4) 0.0659(13) Uani 1 1 d . . .
H19 H 0.1785 0.3626 0.5288 0.079 Uiso 1 1 calc R U .
C20 C 0.1630(3) 0.4201(2) 0.5079(6) 0.097(2) Uani 1 1 d . . .
H20 H 0.1715 0.4266 0.5835 0.117 Uiso 1 1 calc R U .
C21 C 0.1464(3) 0.44779(19) 0.4312(7) 0.097(2) Uani 1 1 d . . .
H21 H 0.1419 0.4732 0.4547 0.117 Uiso 1 1 calc R U .
C22 C 0.1364(3) 0.43999(16) 0.3243(6) 0.0789(17) Uani 1 1 d . . .
H22 H 0.1267 0.4599 0.2721 0.095 Uiso 1 1 calc R U .
C23 C 0.14024(18) 0.40197(13) 0.2894(4) 0.0564(11) Uani 1 1 d . . .
H23 H 0.1324 0.3961 0.2133 0.068 Uiso 1 1 calc R U .
C24 C 0.33833(14) 0.51189(9) 0.1372(3) 0.0295(6) Uani 1 1 d . . .
H24 H 0.3031 0.5199 0.1080 0.035 Uiso 1 1 calc R U .
C25 C 0.34937(14) 0.47292(9) 0.1545(3) 0.0293(7) Uani 1 1 d . . .
C26 C 0.40128(15) 0.46179(9) 0.1987(3) 0.0338(7) Uani 1 1 d . . .
H26 H 0.4094 0.4354 0.2105 0.041 Uiso 1 1 calc R U .
C27 C 0.44074(15) 0.48842(9) 0.2254(3) 0.0414(8) Uani 1 1 d . . .
H27 H 0.4758 0.4804 0.2567 0.050 Uiso 1 1 calc R U .
C28 C 0.42969(15) 0.52743(10) 0.2070(3) 0.0380(8) Uani 1 1 d . . .
H28 H 0.4572 0.5458 0.2250 0.046 Uiso 1 1 calc R U .
C29 C 0.37855(14) 0.53898(9) 0.1624(3) 0.0305(7) Uani 1 1 d . . .
C30 C 0.30758(13) 0.44257(8) 0.1324(2) 0.0267(6) Uani 1 1 d . . .
C31 C 0.25448(14) 0.45125(10) 0.0838(3) 0.0356(7) Uani 1 1 d . . .
H31 H 0.2450 0.4769 0.0640 0.043 Uiso 1 1 calc R U .
C32 C 0.21611(14) 0.42318(10) 0.0646(3) 0.0364(7) Uani 1 1 d . . .
C33 C 0.16186(17) 0.43509(13) -0.0046(4) 0.0530(11) Uani 1 1 d . . .
C34 C 0.36404(14) 0.58062(9) 0.1499(3) 0.0317(7) Uani 1 1 d . . .
C35 C 0.40348(14) 0.60759(9) 0.1381(3) 0.0348(7) Uani 1 1 d . . .
H35 H 0.4376 0.5989 0.1318 0.042 Uiso 1 1 calc R U .
C36 C 0.39292(14) 0.64656(10) 0.1358(3) 0.0335(7) Uani 1 1 d . . .
C37 C 0.43527(16) 0.67338(10) 0.1079(3) 0.0408(8) Uani 1 1 d . . .
C38 C 0.28358(13) 0.47899(9) 0.3980(2) 0.0259(6) Uani 1 1 d . . .
H38 H 0.2557 0.4714 0.3397 0.031 Uiso 1 1 calc R U .
C39 C 0.31126(13) 0.45150(9) 0.4671(3) 0.0275(6) Uani 1 1 d . . .
C40 C 0.35218(15) 0.46241(10) 0.5523(3) 0.0354(7) Uani 1 1 d . . .
H40 H 0.3708 0.4437 0.6006 0.042 Uiso 1 1 calc R U .
C41 C 0.36572(14) 0.50074(11) 0.5664(3) 0.0396(8) Uani 1 1 d . . .
H41 H 0.3943 0.5082 0.6234 0.048 Uiso 1 1 calc R U .
C42 C 0.33782(14) 0.52822(10) 0.4978(3) 0.0348(7) Uani 1 1 d . . .
H42 H 0.3471 0.5544 0.5085 0.042 Uiso 1 1 calc R U .
C43 C 0.29617(13) 0.51751(9) 0.4131(3) 0.0285(7) Uani 1 1 d . . .
C44 C 0.29846(12) 0.41046(8) 0.4401(2) 0.0261(6) Uani 1 1 d . . .
C45 C 0.31246(13) 0.38189(9) 0.5221(3) 0.0276(6) Uani 1 1 d . . .
H45 H 0.3299 0.3891 0.5940 0.033 Uiso 1 1 calc R U .
C46 C 0.30107(11) 0.34382(8) 0.4987(2) 0.0243(6) Uani 1 1 d . . .
C47 C 0.31115(12) 0.31613(9) 0.5962(2) 0.0277(6) Uani 1 1 d . . .
C48 C 0.26788(13) 0.54834(9) 0.3400(3) 0.0293(6) Uani 1 1 d . . .
C49 C 0.21977(14) 0.54066(10) 0.2668(3) 0.0421(9) Uani 1 1 d . . .
H49 H 0.2056 0.5155 0.2641 0.050 Uiso 1 1 calc R U .
C50 C 0.19235(14) 0.56832(10) 0.1985(3) 0.0411(8) Uani 1 1 d . . .
C51 C 0.13657(19) 0.55813(14) 0.1323(6) 0.0757(18) Uani 1 1 d . . .
C52 C 0.5000 0.34560(11) 0.5000 0.0220(8) Uani 1 2 d S T P
H52 H 0.5000 0.3184 0.5000 0.026 Uiso 1 2 calc R U P
C53 C 0.45471(11) 0.36529(8) 0.4484(2) 0.0221(6) Uani 1 1 d . . .
C54 C 0.45508(13) 0.40497(9) 0.4491(3) 0.0274(6) Uani 1 1 d . . .
H54 H 0.4244 0.4186 0.4144 0.033 Uiso 1 1 calc R U .
C55 C 0.5000 0.42477(13) 0.5000 0.0322(10) Uani 1 2 d S T P
H55 H 0.5000 0.4519 0.5000 0.039 Uiso 1 2 calc R U P
C56 C 0.40645(12) 0.34453(8) 0.3880(2) 0.0228(6) Uani 1 1 d . . .
C57 C 0.40139(12) 0.30478(9) 0.4055(2) 0.0247(6) Uani 1 1 d . . .
H57 H 0.4249 0.2930 0.4650 0.030 Uiso 1 1 calc R U .
C58 C 0.36375(12) 0.28249(8) 0.3398(2) 0.0244(6) Uani 1 1 d . . .
C59 C 0.36693(14) 0.23915(9) 0.3615(3) 0.0331(7) Uani 1 1 d . . .
C60 C 0.5000 0.65575(13) 0.5000 0.0270(8) Uani 1 2 d S T P
H60 H 0.5000 0.6829 0.5000 0.032 Uiso 1 2 calc R U P
C61 C 0.45296(11) 0.63597(9) 0.4602(2) 0.0261(6) Uani 1 1 d . . .
C62 C 0.45361(13) 0.59636(10) 0.4597(3) 0.0344(7) Uani 1 1 d . . .
H62 H 0.4219 0.5827 0.4314 0.041 Uiso 1 1 calc R U .
C63 C 0.5000 0.57644(14) 0.5000 0.0391(11) Uani 1 2 d S T P
H63 H 0.5000 0.5493 0.5000 0.047 Uiso 1 2 calc R U P
C64 C 0.40172(12) 0.65565(9) 0.4153(3) 0.0274(6) Uani 1 1 d . . .
C65 C 0.39519(13) 0.69520(9) 0.4301(3) 0.0300(7) Uani 1 1 d . . .
H65 H 0.4235 0.7093 0.4729 0.036 Uiso 1 1 calc R U .
C66 C 0.34882(13) 0.71407(9) 0.3841(3) 0.0287(6) Uani 1 1 d . . .
C67 C 0.34398(15) 0.75641(10) 0.4163(3) 0.0392(8) Uani 1 1 d . . .
C68 C 0.2595(2) 0.63165(12) -0.0864(3) 0.0573(12) Uani 1 1 d . . .
C69 C 0.2189(3) 0.60646(15) -0.0834(5) 0.0787(17) Uani 1 1 d . . .
H69 H 0.1892 0.6139 -0.0541 0.094 Uiso 1 1 calc R U .
C70 C 0.2226(5) 0.56981(18) -0.1245(6) 0.128(4) Uani 1 1 d . . .
H70 H 0.1947 0.5521 -0.1238 0.153 Uiso 1 1 calc R U .
C71 C 0.2655(6) 0.5588(2) -0.1659(8) 0.165(6) Uani 1 1 d . . .
H71 H 0.2670 0.5336 -0.1938 0.198 Uiso 1 1 calc R U .
C72 C 0.3056(5) 0.5833(2) -0.1676(8) 0.156(5) Uani 1 1 d . . .
H72 H 0.3357 0.5754 -0.1952 0.187 Uiso 1 1 calc R U .
C73 C 0.3024(3) 0.61997(17) -0.1287(5) 0.093(2) Uani 1 1 d . . .
H73 H 0.3303 0.6375 -0.1311 0.112 Uiso 1 1 calc R U .
C74 C 0.25826(17) 0.67178(11) -0.0439(3) 0.0419(8) Uani 1 1 d . . .
H74 H 0.2940 0.6838 -0.0365 0.050 Uiso 1 1 calc R U .
C75 C 0.21587(17) 0.69747(12) -0.1143(3) 0.0460(9) Uani 1 1 d . . .
H75A H 0.2323 0.7206 -0.1387 0.055 Uiso 1 1 calc R U .
H75B H 0.1969 0.6835 -0.1798 0.055 Uiso 1 1 calc R U .
C76 C 0.19956(15) 0.69112(9) 0.0541(3) 0.0352(7) Uani 1 1 d . . .
C77 C 0.17044(14) 0.69506(10) 0.1423(3) 0.0368(8) Uani 1 1 d . . .
C78 C 0.12147(17) 0.71238(13) 0.1293(4) 0.0530(11) Uani 1 1 d . . .
H78 H 0.1058 0.7245 0.0623 0.064 Uiso 1 1 calc R U .
C79 C 0.0960(2) 0.71149(15) 0.2166(5) 0.0680(15) Uani 1 1 d . . .
H79 H 0.0619 0.7228 0.2098 0.082 Uiso 1 1 calc R U .
C80 C 0.11969(16) 0.69443(14) 0.3131(4) 0.0539(11) Uani 1 1 d . . .
H80 H 0.1025 0.6937 0.3738 0.065 Uiso 1 1 calc R U .
C81 C 0.16957(13) 0.67813(10) 0.3202(3) 0.0346(7) Uani 1 1 d . . .
C82 C 0.19889(13) 0.65836(9) 0.4187(3) 0.0316(7) Uani 1 1 d . . .
C83 C 0.21111(15) 0.63138(12) 0.5831(3) 0.0454(9) Uani 1 1 d . . .
H83A H 0.1972 0.6053 0.5902 0.054 Uiso 1 1 calc R U .
H83B H 0.2174 0.6440 0.6559 0.054 Uiso 1 1 calc R U .
C84 C 0.26280(14) 0.62974(9) 0.5385(3) 0.0336(7) Uani 1 1 d . . .
H84 H 0.2742 0.6026 0.5340 0.040 Uiso 1 1 calc R U .
C85 C 0.30766(14) 0.65302(11) 0.6041(3) 0.0357(7) Uani 1 1 d . . .
C86 C 0.29953(18) 0.69086(12) 0.6295(3) 0.0479(9) Uani 1 1 d . . .
H86 H 0.2661 0.7025 0.6028 0.058 Uiso 1 1 calc R U .
C87 C 0.3400(2) 0.71172(15) 0.6936(4) 0.0640(13) Uani 1 1 d . . .
H87 H 0.3339 0.7374 0.7121 0.077 Uiso 1 1 calc R U .
C88 C 0.3886(2) 0.69567(18) 0.7304(4) 0.0685(15) Uani 1 1 d . . .
H88 H 0.4162 0.7102 0.7742 0.082 Uiso 1 1 calc R U .
C89 C 0.39726(18) 0.65877(17) 0.7042(4) 0.0623(13) Uani 1 1 d . . .
H89 H 0.4312 0.6477 0.7296 0.075 Uiso 1 1 calc R U .
C90 C 0.35712(15) 0.63695(14) 0.6407(3) 0.0448(8) Uani 1 1 d . . .
H90 H 0.3637 0.6112 0.6228 0.054 Uiso 1 1 calc R U .
C91 C 0.4374(3) 0.4382(2) -0.1285(7) 0.108(3) Uani 1 1 d . . .
H91A H 0.4423 0.4301 -0.2011 0.130 Uiso 1 1 calc R U .
H91B H 0.4424 0.4162 -0.0785 0.130 Uiso 1 1 calc R U .
H91C H 0.4633 0.4581 -0.1000 0.130 Uiso 1 1 calc R U .
C92 C 0.3832(3) 0.45352(17) -0.1375(4) 0.0786(17) Uani 1 1 d . . .
H92A H 0.3791 0.4643 -0.0662 0.094 Uiso 1 1 calc R U .
H92B H 0.3766 0.4741 -0.1932 0.094 Uiso 1 1 calc R U .
C93 C 0.2934(2) 0.43573(17) -0.1873(4) 0.0704(15) Uani 1 1 d . . .
H93A H 0.2846 0.4504 -0.2567 0.085 Uiso 1 1 calc R U .
H93B H 0.2876 0.4525 -0.1268 0.085 Uiso 1 1 calc R U .
C94 C 0.2594(3) 0.4015(2) -0.1939(6) 0.0862(18) Uani 1 1 d . . .
H94A H 0.2225 0.4086 -0.2232 0.103 Uiso 1 1 calc R U .
H94B H 0.2624 0.3904 -0.1205 0.103 Uiso 1 1 calc R U .
H94C H 0.2708 0.3825 -0.2425 0.103 Uiso 1 1 calc R U .
C95 C 0.5351(5) 0.5407(3) 0.0739(10) 0.154(4) Uiso 1 1 d . . .
H95A H 0.5608 0.5279 0.0366 0.185 Uiso 1 1 calc R U .
H95B H 0.5151 0.5212 0.1061 0.185 Uiso 1 1 calc R U .
C96 C 0.5627(7) 0.5698(5) 0.1614(15) 0.254(8) Uiso 1 1 d . . .
H96A H 0.5882 0.5564 0.2180 0.305 Uiso 1 1 calc R U .
H96B H 0.5813 0.5891 0.1263 0.305 Uiso 1 1 calc R U .
H96C H 0.5360 0.5824 0.1951 0.305 Uiso 1 1 calc R U .

loop_
_atom_site_aniso_label
_atom_site_aniso_U_11
_atom_site_aniso_U_22
_atom_site_aniso_U_33
_atom_site_aniso_U_23
_atom_site_aniso_U_13
_atom_site_aniso_U_12
Eu1 0.02232(7) 0.02096(7) 0.01759(6) -0.00050(5) -0.00163(4) 0.00172(5)
Eu2 0.02549(8) 0.02142(7) 0.02445(6) 0.00107(6) 0.00130(5) 0.00640(5)
F1 0.056(2) 0.328(8) 0.099(3) 0.108(4) 0.021(2) 0.088(3)
F2 0.102(3) 0.152(4) 0.120(3) -0.036(3) -0.069(3) 0.040(3)
F3 0.065(2) 0.140(4) 0.199(5) 0.125(4) -0.048(3) -0.005(2)
F4 0.0454(12) 0.0486(12) 0.0354(11) 0.0098(9) 0.0162(9) -0.0001(9)
F5 0.0384(11) 0.0452(11) 0.0301(10) 0.0110(9) -0.0096(8) -0.0075(9)
F6 0.0592(13) 0.0253(9) 0.0300(10) 0.0049(7) 0.0028(9) 0.0009(8)
F7 0.0433(12) 0.0292(10) 0.0487(12) 0.0052(9) 0.0027(10) -0.0117(9)
F8 0.0635(15) 0.0254(10) 0.0594(14) 0.0122(10) -0.0309(12) -0.0077(9)
F9 0.0455(12) 0.0247(9) 0.0691(15) -0.0105(10) 0.0097(11) 0.0008(8)
F10 0.099(3) 0.0651(18) 0.133(3) -0.044(2) 0.075(2) -0.0436(18)
F11 0.0631(17) 0.081(2) 0.090(2) 0.0583(18) 0.0269(16) 0.0126(14)
F12 0.0412(13) 0.0461(12) 0.0820(18) 0.0214(12) 0.0223(12) 0.0040(10)
F13 0.0390(18) 0.107(3) 0.275(7) 0.013(4) -0.022(3) 0.0131(19)
F14 0.0612(19) 0.076(2) 0.187(4) 0.059(2) -0.058(2) -0.0348(16)
F15 0.108(3) 0.165(4) 0.095(3) 0.037(3) -0.062(3) -0.068(3)
F16 0.0590(15) 0.0473(13) 0.0716(17) -0.0165(12) 0.0153(13) 0.0187(11)
F17 0.099(2) 0.0267(11) 0.0474(14) 0.0028(9) -0.0066(13) 0.0079(11)
F18 0.0539(14) 0.0323(11) 0.0553(14) -0.0142(10) -0.0136(11) 0.0087(10)
O1 0.0409(13) 0.0384(12) 0.0230(10) -0.0071(9) 0.0068(9) -0.0017(10)
O2 0.0274(12) 0.0446(14) 0.0399(13) 0.0054(11) 0.0006(10) -0.0079(10)
O3 0.0347(12) 0.0213(10) 0.0258(10) 0.0027(8) 0.0050(9) 0.0055(9)
O4 0.0352(12) 0.0316(11) 0.0284(11) 0.0026(9) -0.0043(9) 0.0055(9)
O5 0.0309(12) 0.0268(10) 0.0200(10) -0.0006(8) 0.0009(8) 0.0059(9)
O6 0.0253(10) 0.0254(10) 0.0227(10) -0.0011(8) 0.0004(8) 0.0000(8)
O7 0.0222(10) 0.0240(10) 0.0224(9) 0.0018(7) -0.0011(8) 0.0018(7)
O8 0.0268(11) 0.0231(9) 0.0222(10) -0.0020(8) -0.0022(8) 0.0004(8)
O9 0.0491(16) 0.0401(14) 0.0387(14) 0.0107(11) -0.0097(12) 0.0100(11)
O10 0.0324(13) 0.0485(14) 0.0375(13) -0.0079(11) 0.0096(10) -0.0010(10)
O11 0.0398(14) 0.0239(11) 0.0357(12) 0.0007(9) 0.0132(10) 0.0062(9)
O12 0.0372(12) 0.0225(10) 0.0343(12) 0.0034(9) 0.0104(10) 0.0073(9)
O13 0.0390(13) 0.0226(10) 0.0292(11) 0.0012(9) 0.0042(10) 0.0051(9)
O14 0.0325(12) 0.0261(11) 0.0424(13) 0.0013(10) 0.0005(10) 0.0059(9)
O15 0.0225(10) 0.0230(10) 0.0334(11) 0.0025(9) -0.0018(8) 0.0016(8)
O16 0.0323(12) 0.0265(10) 0.0320(12) 0.0008(9) -0.0011(10) 0.0067(9)
O17 0.078(2) 0.061(2) 0.073(2) 0.0194(18) 0.0176(19) 0.0113(18)
O18 0.113(7) 0.147(8) 0.192(10) 0.000 -0.001(7) 0.000
N1 0.0312(14) 0.0283(14) 0.0281(12) -0.0008(10) 0.0013(10) 0.0041(10)
N2 0.0287(14) 0.0237(13) 0.0369(15) -0.0039(11) 0.0000(11) 0.0060(10)
N3 0.0237(13) 0.0338(14) 0.0292(13) 0.0040(11) 0.0010(10) 0.0025(11)
N4 0.0303(14) 0.0209(12) 0.0206(11) -0.0014(9) -0.0051(10) 0.0000(10)
N5 0.0230(12) 0.0260(12) 0.0245(12) 0.0002(10) 0.0046(10) 0.0011(9)
N39 0.0393(16) 0.0337(15) 0.0268(13) 0.0050(11) -0.0021(11) 0.0074(12)
C1 0.0245(15) 0.0408(18) 0.0263(15) -0.0024(13) 0.0072(12) 0.0041(13)
C2 0.0303(17) 0.0407(18) 0.0350(17) 0.0005(15) 0.0058(14) 0.0029(14)
C3 0.0337(19) 0.053(2) 0.046(2) 0.0079(17) 0.0115(16) 0.0109(16)
C4 0.0289(18) 0.072(3) 0.0344(18) 0.0065(18) 0.0071(14) 0.0123(17)
C5 0.0273(17) 0.067(2) 0.0346(18) -0.0096(16) 0.0053(14) -0.0036(16)
C6 0.0271(15) 0.0487(18) 0.0343(15) -0.0074(17) 0.0089(12) -0.0008(15)
C7 0.0314(15) 0.0317(16) 0.0238(13) -0.0001(12) 0.0078(11) -0.0013(12)
C8 0.0386(18) 0.0451(19) 0.0240(15) -0.0004(14) 0.0091(14) -0.0010(15)
C9 0.0338(16) 0.0243(14) 0.0216(13) -0.0009(11) 0.0000(12) 0.0057(12)
C10 0.0355(16) 0.0194(13) 0.0243(14) -0.0002(11) -0.0042(12) 0.0023(11)
C11 0.046(2) 0.0293(16) 0.0294(16) -0.0062(13) -0.0041(14) -0.0028(14)
C12 0.052(2) 0.0323(17) 0.0306(17) -0.0077(14) -0.0069(15) -0.0116(15)
C13 0.0364(18) 0.0321(17) 0.0391(19) -0.0010(14) -0.0049(15) -0.0100(14)
C14 0.0274(16) 0.0241(14) 0.0305(16) 0.0058(12) -0.0048(12) 0.0007(12)
C15 0.0245(15) 0.0305(16) 0.0302(16) 0.0093(13) -0.0019(12) -0.0017(12)
C16 0.0268(17) 0.063(2) 0.0390(19) 0.0067(17) 0.0068(15) -0.0005(16)
C17 0.0271(17) 0.050(2) 0.0290(17) 0.0064(15) 0.0029(13) 0.0039(15)
C18 0.0278(17) 0.055(2) 0.046(2) -0.0022(18) 0.0089(16) 0.0068(15)
C19 0.057(3) 0.084(4) 0.055(3) -0.013(3) 0.009(2) 0.022(3)
C20 0.105(5) 0.105(5) 0.078(4) -0.037(4) 0.008(4) 0.028(4)
C21 0.109(5) 0.064(4) 0.122(6) -0.021(4) 0.031(5) 0.030(3)
C22 0.084(4) 0.060(3) 0.099(5) 0.004(3) 0.034(3) 0.024(3)
C23 0.048(2) 0.058(3) 0.068(3) 0.003(2) 0.022(2) 0.013(2)
C24 0.0377(17) 0.0263(14) 0.0263(15) 0.0026(12) 0.0110(13) 0.0081(13)
C25 0.0412(18) 0.0243(14) 0.0240(14) 0.0030(11) 0.0102(13) 0.0062(13)
C26 0.0433(19) 0.0211(14) 0.0357(17) 0.0034(12) 0.0048(14) 0.0078(13)
C27 0.0350(17) 0.030(2) 0.056(2) 0.0053(15) 0.0033(16) 0.0065(13)
C28 0.0399(19) 0.0272(17) 0.047(2) 0.0028(14) 0.0082(16) 0.0043(14)
C29 0.0404(18) 0.0232(14) 0.0307(16) 0.0015(12) 0.0135(13) 0.0068(13)
C30 0.0352(17) 0.0248(14) 0.0212(14) 0.0025(11) 0.0081(12) 0.0052(12)
C31 0.0398(19) 0.0295(16) 0.0346(17) 0.0097(13) 0.0004(14) 0.0100(13)
C32 0.0384(19) 0.0374(17) 0.0296(16) 0.0102(14) -0.0023(14) 0.0099(14)
C33 0.036(2) 0.058(3) 0.058(3) 0.018(2) -0.0070(19) 0.0096(18)
C34 0.0413(18) 0.0245(14) 0.0315(16) 0.0029(12) 0.0126(14) 0.0076(13)
C35 0.0383(18) 0.0289(16) 0.0416(19) 0.0088(14) 0.0184(15) 0.0071(13)
C36 0.0351(17) 0.0349(17) 0.0325(15) 0.0061(13) 0.0114(13) 0.0049(13)
C37 0.046(2) 0.0290(17) 0.051(2) 0.0082(15) 0.0199(17) 0.0053(15)
C38 0.0280(16) 0.0271(15) 0.0229(14) -0.0005(11) 0.0058(12) 0.0021(12)
C39 0.0352(17) 0.0261(15) 0.0221(14) -0.0006(12) 0.0077(13) 0.0037(12)
C40 0.044(2) 0.0284(16) 0.0293(16) 0.0023(13) -0.0031(14) 0.0043(14)
C41 0.0417(17) 0.0354(18) 0.0364(18) -0.0012(14) -0.0045(14) -0.0069(15)
C42 0.0401(19) 0.0262(16) 0.0365(18) 0.0004(13) 0.0038(15) -0.0028(13)
C43 0.0304(16) 0.0277(16) 0.0289(16) 0.0013(12) 0.0097(13) 0.0012(12)
C44 0.0284(15) 0.0259(14) 0.0234(14) -0.0024(11) 0.0039(12) 0.0033(11)
C45 0.0328(16) 0.0280(15) 0.0203(14) -0.0013(12) 0.0012(12) 0.0004(12)
C46 0.0220(13) 0.0282(15) 0.0214(13) 0.0023(11) 0.0014(10) 0.0033(11)
C47 0.0284(16) 0.0283(15) 0.0245(15) 0.0012(12) 0.0013(12) -0.0037(12)
C48 0.0325(17) 0.0265(15) 0.0309(16) 0.0006(12) 0.0110(13) 0.0027(12)
C49 0.0325(18) 0.0273(17) 0.063(2) 0.0073(15) 0.0011(17) -0.0003(13)
C50 0.0294(17) 0.0331(17) 0.056(2) 0.0028(16) -0.0021(15) 0.0020(14)
C51 0.046(3) 0.043(2) 0.120(5) 0.025(3) -0.025(3) -0.0067(19)
C52 0.0242(19) 0.021(2) 0.0198(17) 0.000 0.0026(14) 0.000
C53 0.0190(13) 0.0255(14) 0.0200(12) 0.0004(10) 0.0000(10) -0.0004(10)
C54 0.0263(16) 0.0210(14) 0.0316(15) 0.0011(11) -0.0019(12) 0.0038(11)
C55 0.028(2) 0.0189(19) 0.045(3) 0.000 -0.0037(19) 0.000
C56 0.0249(14) 0.0244(14) 0.0188(12) -0.0003(10) 0.0036(10) 0.0006(10)
C57 0.0231(14) 0.0269(14) 0.0218(13) 0.0032(11) -0.0007(11) 0.0009(11)
C58 0.0247(15) 0.0227(14) 0.0247(14) 0.0025(11) 0.0021(11) 0.0023(10)
C59 0.0360(18) 0.0248(15) 0.0330(16) -0.0002(12) -0.0058(13) -0.0025(12)
C60 0.025(2) 0.0255(19) 0.031(2) 0.000 0.0065(17) 0.000
C61 0.0235(14) 0.0246(14) 0.0294(13) 0.0002(12) 0.0035(11) 0.0035(12)
C62 0.0244(16) 0.0258(16) 0.049(2) -0.0003(14) -0.0032(14) -0.0002(12)
C63 0.033(3) 0.020(2) 0.059(3) 0.000 -0.003(2) 0.000
C64 0.0239(15) 0.0303(15) 0.0277(14) 0.0035(12) 0.0045(12) 0.0039(12)
C65 0.0291(16) 0.0278(15) 0.0313(16) 0.0007(12) 0.0020(13) 0.0034(12)
C66 0.0309(17) 0.0245(14) 0.0299(15) 0.0002(12) 0.0045(13) 0.0055(12)
C67 0.044(2) 0.0304(17) 0.0383(19) -0.0053(14) -0.0030(16) 0.0082(14)
C68 0.098(4) 0.043(2) 0.0326(19) 0.0106(16) 0.018(2) 0.019(2)
C69 0.127(5) 0.052(3) 0.062(3) -0.013(2) 0.029(3) -0.011(3)
C70 0.254(11) 0.050(3) 0.097(5) -0.019(3) 0.076(6) -0.024(5)
C71 0.356(17) 0.053(4) 0.127(7) 0.005(4) 0.148(10) 0.048(7)
C72 0.302(14) 0.062(4) 0.155(8) 0.029(5) 0.169(10) 0.059(6)
C73 0.154(6) 0.071(3) 0.074(4) 0.026(3) 0.070(4) 0.044(4)
C74 0.052(2) 0.043(2) 0.0295(17) 0.0124(15) 0.0039(16) 0.0077(17)
C75 0.058(2) 0.041(2) 0.0336(18) 0.0092(16) -0.0038(17) 0.0057(18)
C76 0.041(2) 0.0247(15) 0.0336(17) 0.0052(13) -0.0063(14) 0.0043(13)
C77 0.0316(18) 0.0283(16) 0.0438(19) 0.0010(14) -0.0080(14) 0.0070(13)
C78 0.041(2) 0.055(2) 0.056(3) 0.005(2) -0.0050(19) 0.0219(18)
C79 0.043(3) 0.081(4) 0.075(3) -0.002(3) 0.001(2) 0.037(2)
C80 0.036(2) 0.072(3) 0.053(2) -0.010(2) 0.0090(18) 0.019(2)
C81 0.0284(17) 0.0318(16) 0.0410(18) -0.0081(14) 0.0008(14) 0.0051(13)
C82 0.0314(17) 0.0315(16) 0.0335(17) -0.0099(13) 0.0099(13) -0.0022(13)
C83 0.041(2) 0.057(2) 0.0393(19) -0.0016(17) 0.0100(16) -0.0051(17)
C84 0.0392(18) 0.0338(17) 0.0275(15) -0.0023(12) 0.0061(13) 0.0015(13)
C85 0.0352(18) 0.0477(19) 0.0236(15) -0.0023(13) 0.0048(13) 0.0010(14)
C86 0.050(2) 0.048(2) 0.044(2) -0.0115(17) 0.0055(18) -0.0021(18)
C87 0.081(4) 0.062(3) 0.050(3) -0.019(2) 0.016(2) -0.028(2)
C88 0.061(3) 0.101(4) 0.037(2) -0.007(2) -0.003(2) -0.041(3)
C89 0.044(2) 0.101(4) 0.035(2) 0.013(2) -0.0060(17) -0.013(2)
C90 0.0392(19) 0.063(2) 0.0302(16) 0.0075(18) 0.0024(13) 0.0025(19)
C91 0.077(4) 0.130(6) 0.109(6) 0.053(5) -0.002(4) -0.023(4)
C92 0.117(5) 0.080(4) 0.041(2) 0.003(2) 0.020(3) -0.020(3)
C93 0.087(4) 0.078(4) 0.050(3) 0.012(2) 0.024(3) 0.030(3)
C94 0.084(4) 0.100(5) 0.080(4) -0.010(3) 0.030(3) 0.014(4)

loop_
_atom_type_symbol
_atom_type_description
_atom_type_scat_dispersion_real
_atom_type_scat_dispersion_imag
_atom_type_scat_source
Eu Eu -0.1578 3.6682
;
International Tables for Crystallography
(Vol. C, Tables 4.2.6.8 and 6.1.1.4)
;
C C 0.0033 0.0016
;
International Tables for Crystallography
(Vol. C, Tables 4.2.6.8 and 6.1.1.4)
;
H H 0.0000 0.0000
;
International Tables for Crystallography
(Vol. C, Table 6.1.1.4)
;
F F 0.0171 0.0103
;
International Tables for Crystallography
(Vol. C, Tables 4.2.6.8 and 6.1.1.4)
;
N N 0.0061 0.0033
;
International Tables for Crystallography
(Vol. C, Tables 4.2.6.8 and 6.1.1.4)
;
O O 0.0106 0.0060
;
International Tables for Crystallography
(Vol. C, Tables 4.2.6.8 and 6.1.1.4)
;

loop_
_geom_angle_atom_site_label_1
_geom_angle_atom_site_label_2
_geom_angle_atom_site_label_3
_geom_angle
_geom_angle_site_symmetry_1
_geom_angle_site_symmetry_3
O5 Eu1 O7 76.74(7) . .
O5 Eu1 O3 73.25(8) . .
O7 Eu1 O3 68.58(7) . .
O5 Eu1 O8 130.44(7) . .
O7 Eu1 O8 72.12(7) . .
O3 Eu1 O8 125.95(7) . .
O5 Eu1 O4 83.33(8) . .
O7 Eu1 O4 136.83(7) . .
O3 Eu1 O4 69.12(8) . .
O8 Eu1 O4 144.14(7) . .
O5 Eu1 O6 69.03(7) . .
O7 Eu1 O6 77.33(7) . .
O3 Eu1 O6 133.68(7) . .
O8 Eu1 O6 67.19(7) . .
O4 Eu1 O6 129.75(8) . .
O5 Eu1 N5 142.08(8) . .
O7 Eu1 N5 84.37(7) . .
O3 Eu1 N5 69.29(8) . .
O8 Eu1 N5 71.34(7) . .
O4 Eu1 N5 88.72(8) . .
O6 Eu1 N5 138.04(7) . .
O5 Eu1 N3 88.74(8) . .
O7 Eu1 N3 143.86(8) . .
O3 Eu1 N3 138.51(8) . .
O8 Eu1 N3 94.31(8) . .
O4 Eu1 N3 71.92(8) . .
O6 Eu1 N3 66.55(8) . .
N5 Eu1 N3 123.76(8) . .
O5 Eu1 N4 145.15(8) . .
O7 Eu1 N4 138.07(7) . .
O3 Eu1 N4 115.47(8) . .
O8 Eu1 N4 73.93(7) . .
O4 Eu1 N4 70.37(8) . .
O6 Eu1 N4 110.85(7) . .
N5 Eu1 N4 61.77(8) . .
N3 Eu1 N4 62.00(9) . .
O15 Eu2 O11 83.95(8) . .
O15 Eu2 O14 139.38(7) . .
O11 Eu2 O14 78.25(8) . .
O15 Eu2 O13 69.07(8) . .
O11 Eu2 O13 69.51(8) . .
O14 Eu2 O13 70.53(8) . .
O15 Eu2 O16 72.55(7) . .
O11 Eu2 O16 140.03(8) . .
O14 Eu2 O16 139.32(8) . .
O13 Eu2 O16 126.78(8) . .
O15 Eu2 O12 72.40(8) . .
O11 Eu2 O12 69.45(8) . .
O14 Eu2 O12 131.55(8) . .
O13 Eu2 O12 125.50(7) . .
O16 Eu2 O12 72.78(8) . .
O15 Eu2 N39 139.86(9) . .
O11 Eu2 N39 90.44(9) . .
O14 Eu2 N39 76.92(9) . .
O13 Eu2 N39 144.42(9) . .
O16 Eu2 N39 87.58(9) . .
O12 Eu2 N39 68.45(9) . .
O15 Eu2 N1 84.39(8) . .
O11 Eu2 N1 136.44(8) . .
O14 Eu2 N1 83.97(9) . .
O13 Eu2 N1 67.11(8) . .
O16 Eu2 N1 73.82(8) . .
O12 Eu2 N1 143.69(8) . .
N39 Eu2 N1 123.77(9) . .
O15 Eu2 N2 136.87(8) . .
O11 Eu2 N2 138.94(9) . .
O14 Eu2 N2 66.65(8) . .
O13 Eu2 N2 114.80(9) . .
O16 Eu2 N2 72.83(8) . .
O12 Eu2 N2 119.69(8) . .
N39 Eu2 N2 62.11(9) . .
N1 Eu2 N2 61.73(8) . .
C9 O1 C8 104.8(2) . .
C15 O2 C16 104.9(3) . .
C30 O3 Eu1 135.0(2) . .
C32 O4 Eu1 132.4(2) . .
C44 O5 Eu1 131.51(19) . .
C46 O6 Eu1 128.14(19) . .
C56 O7 Eu1 135.21(18) . .
C58 O8 Eu1 127.35(18) . .
C76 O9 C75 105.7(3) . .
C82 O10 C83 104.8(3) . .
C34 O11 Eu2 129.4(2) . .
C36 O12 Eu2 127.8(2) . .
C48 O13 Eu2 137.9(2) . .
C50 O14 Eu2 134.2(2) . .
C64 O15 Eu2 138.5(2) . .
C66 O16 Eu2 130.95(19) . .
C92 O17 C93 113.0(5) . .
C95 O18 C95 104.5(12) 2_655 .
C82 N1 C84 106.9(3) . .
C82 N1 Eu2 118.9(2) . .
C84 N1 Eu2 132.6(2) . .
C81 N2 C77 118.4(3) . .
C81 N2 Eu2 120.8(2) . .
C77 N2 Eu2 120.3(2) . .
C15 N3 C17 107.1(3) . .
C15 N3 Eu1 119.7(2) . .
C17 N3 Eu1 133.0(2) . .
C14 N4 C10 117.2(3) . .
C14 N4 Eu1 121.2(2) . .
C10 N4 Eu1 121.6(2) . .
C9 N5 C7 106.2(2) . .
C9 N5 Eu1 120.6(2) . .
C7 N5 Eu1 133.16(18) . .
C76 N39 C74 107.2(3) . .
C76 N39 Eu2 121.3(2) . .
C74 N39 Eu2 131.6(2) . .
C6 C1 C2 119.0(3) . .
C6 C1 C7 120.6(3) . .
C2 C1 C7 120.3(3) . .
C1 C2 C3 119.9(3) . .
C1 C2 H2 120.1 . .
C3 C2 H2 120.1 . .
C4 C3 C2 120.3(4) . .
C4 C3 H3 119.9 . .
C2 C3 H3 119.9 . .
C3 C4 C5 120.1(3) . .
C3 C4 H4 119.9 . .
C5 C4 H4 119.9 . .
C6 C5 C4 119.6(4) . .
C6 C5 H5 120.2 . .
C4 C5 H5 120.2 . .
C1 C6 C5 121.1(4) . .
C1 C6 H6 119.5 . .
C5 C6 H6 119.5 . .
N5 C7 C1 111.6(2) . .
N5 C7 C8 102.8(2) . .
C1 C7 C8 113.6(3) . .
N5 C7 H7 109.5 . .
C1 C7 H7 109.5 . .
C8 C7 H7 109.5 . .
O1 C8 C7 104.5(3) . .
O1 C8 H8A 110.9 . .
C7 C8 H8A 110.9 . .
O1 C8 H8B 110.9 . .
C7 C8 H8B 110.9 . .
H8A C8 H8B 108.9 . .
N5 C9 O1 119.8(3) . .
N5 C9 C10 122.9(3) . .
O1 C9 C10 117.3(3) . .
N4 C10 C11 123.3(3) . .
N4 C10 C9 113.1(3) . .
C11 C10 C9 123.6(3) . .
C12 C11 C10 117.9(3) . .
C12 C11 H11 121.0 . .
C10 C11 H11 121.0 . .
C13 C12 C11 119.5(3) . .
C13 C12 H12 120.3 . .
C11 C12 H12 120.3 . .
C12 C13 C14 118.6(3) . .
C12 C13 H13 120.7 . .
C14 C13 H13 120.7 . .
N4 C14 C13 123.5(3) . .
N4 C14 C15 113.3(3) . .
C13 C14 C15 123.2(3) . .
N3 C15 O2 118.7(3) . .
N3 C15 C14 123.8(3) . .
O2 C15 C14 117.4(3) . .
O2 C16 C17 104.6(3) . .
O2 C16 H16A 110.8 . .
C17 C16 H16A 110.8 . .
O2 C16 H16B 110.8 . .
C17 C16 H16B 110.8 . .
H16A C16 H16B 108.9 . .
N3 C17 C18 113.5(3) . .
N3 C17 C16 102.4(3) . .
C18 C17 C16 113.4(3) . .
N3 C17 H17 109.1 . .
C18 C17 H17 109.1 . .
C16 C17 H17 109.1 . .
C19 C18 C23 119.3(4) . .
C19 C18 C17 120.2(4) . .
C23 C18 C17 120.4(4) . .
C18 C19 C20 119.0(6) . .
C18 C19 H19 120.5 . .
C20 C19 H19 120.5 . .
C21 C20 C19 120.3(6) . .
C21 C20 H20 119.8 . .
C19 C20 H20 119.8 . .
C22 C21 C20 121.5(6) . .
C22 C21 H21 119.3 . .
C20 C21 H21 119.3 . .
C21 C22 C23 119.4(6) . .
C21 C22 H22 120.3 . .
C23 C22 H22 120.3 . .
C18 C23 C22 120.4(5) . .
C18 C23 H23 119.8 . .
C22 C23 H23 119.8 . .
C29 C24 C25 120.6(3) . .
C29 C24 H24 119.7 . .
C25 C24 H24 119.7 . .
C26 C25 C24 118.7(3) . .
C26 C25 C30 118.1(3) . .
C24 C25 C30 123.1(3) . .
C27 C26 C25 120.8(3) . .
C27 C26 H26 119.6 . .
C25 C26 H26 119.6 . .
C26 C27 C28 120.4(3) . .
C26 C27 H27 119.8 . .
C28 C27 H27 119.8 . .
C29 C28 C27 119.7(3) . .
C29 C28 H28 120.2 . .
C27 C28 H28 120.2 . .
C28 C29 C24 119.8(3) . .
C28 C29 C34 121.4(3) . .
C24 C29 C34 118.5(3) . .
O3 C30 C31 122.7(3) . .
O3 C30 C25 115.7(3) . .
C31 C30 C25 121.6(3) . .
C32 C31 C30 121.3(3) . .
C32 C31 H31 119.3 . .
C30 C31 H31 119.3 . .
O4 C32 C31 129.5(3) . .
O4 C32 C33 114.4(3) . .
C31 C32 C33 116.2(3) . .
F1 C33 F3 112.7(5) . .
F1 C33 F2 103.0(5) . .
F3 C33 F2 99.6(5) . .
F1 C33 C32 115.1(4) . .
F3 C33 C32 115.4(4) . .
F2 C33 C32 109.0(4) . .
O11 C34 C35 124.0(3) . .
O11 C34 C29 116.8(3) . .
C35 C34 C29 119.1(3) . .
C36 C35 C34 120.9(3) . .
C36 C35 H35 119.5 . .
C34 C35 H35 119.5 . .
O12 C36 C35 129.0(3) . .
O12 C36 C37 113.6(3) . .
C35 C36 C37 117.4(3) . .
F12 C37 F11 107.0(3) . .
F12 C37 F10 107.2(4) . .
F11 C37 F10 104.2(3) . .
F12 C37 C36 115.1(3) . .
F11 C37 C36 111.3(3) . .
F10 C37 C36 111.3(3) . .
C39 C38 C43 120.8(3) . .
C39 C38 H38 119.6 . .
C43 C38 H38 119.6 . .
C38 C39 C40 119.9(3) . .
C38 C39 C44 117.6(3) . .
C40 C39 C44 122.3(3) . .
C41 C40 C39 119.7(3) . .
C41 C40 H40 120.2 . .
C39 C40 H40 120.2 . .
C42 C41 C40 120.4(3) . .
C42 C41 H41 119.8 . .
C40 C41 H41 119.8 . .
C41 C42 C43 120.2(3) . .
C41 C42 H42 119.9 . .
C43 C42 H42 119.9 . .
C38 C43 C42 119.0(3) . .
C38 C43 C48 122.9(3) . .
C42 C43 C48 118.0(3) . .
O5 C44 C45 123.8(3) . .
O5 C44 C39 116.1(3) . .
C45 C44 C39 120.0(3) . .
C46 C45 C44 120.9(3) . .
C46 C45 H45 119.5 . .
C44 C45 H45 119.5 . .
O6 C46 C45 128.1(3) . .
O6 C46 C47 115.2(3) . .
C45 C46 C47 116.6(3) . .
F4 C47 F6 106.9(3) . .
F4 C47 F5 107.2(3) . .
F6 C47 F5 106.1(3) . .
F4 C47 C46 111.7(3) . .
F6 C47 C46 112.6(2) . .
F5 C47 C46 111.9(2) . .
O13 C48 C49 123.0(3) . .
O13 C48 C43 116.3(3) . .
C49 C48 C43 120.7(3) . .
C50 C49 C48 122.5(3) . .
C50 C49 H49 118.8 . .
C48 C49 H49 118.8 . .
O14 C50 C49 129.2(3) . .
O14 C50 C51 112.8(3) . .
C49 C50 C51 118.0(3) . .
F15 C51 F14 112.4(6) . .
F15 C51 F13 101.7(5) . .
F14 C51 F13 104.4(5) . .
F15 C51 C50 113.8(5) . .
F14 C51 C50 114.9(4) . .
F13 C51 C50 108.3(5) . .
C53 C52 C53 120.8(4) 2_656 .
C53 C52 H52 119.6 2_656 .
C53 C52 H52 119.6 . .
C54 C53 C52 119.1(3) . .
C54 C53 C56 119.3(3) . .
C52 C53 C56 121.5(3) . .
C55 C54 C53 120.4(3) . .
C55 C54 H54 119.8 . .
C53 C54 H54 119.8 . .
C54 C55 C54 120.1(4) . 2_656
C54 C55 H55 120.0 . .
C54 C55 H55 120.0 2_656 .
O7 C56 C57 123.6(3) . .
O7 C56 C53 117.1(2) . .
C57 C56 C53 119.3(3) . .
C58 C57 C56 122.7(3) . .
C58 C57 H57 118.7 . .
C56 C57 H57 118.7 . .
O8 C58 C57 130.6(3) . .
O8 C58 C59 112.8(3) . .
C57 C58 C59 116.6(3) . .
F7 C59 F8 107.5(3) . .
F7 C59 F9 106.5(3) . .
F8 C59 F9 106.5(3) . .
F7 C59 C58 111.7(3) . .
F8 C59 C58 113.7(3) . .
F9 C59 C58 110.6(3) . .
C61 C60 C61 120.6(4) . 2_656
C61 C60 H60 119.7 . .
C61 C60 H60 119.7 2_656 .
C62 C61 C60 119.1(3) . .
C62 C61 C64 118.0(3) . .
C60 C61 C64 122.9(3) . .
C61 C62 C63 120.7(3) . .
C61 C62 H62 119.6 . .
C63 C62 H62 119.6 . .
C62 C63 C62 119.7(4) 2_656 .
C62 C63 H63 120.2 2_656 .
C62 C63 H63 120.2 . .
O15 C64 C65 123.4(3) . .
O15 C64 C61 115.0(3) . .
C65 C64 C61 121.5(3) . .
C66 C65 C64 122.0(3) . .
C66 C65 H65 119.0 . .
C64 C65 H65 119.0 . .
O16 C66 C65 130.6(3) . .
O16 C66 C67 112.1(3) . .
C65 C66 C67 117.3(3) . .
F17 C67 F18 107.6(3) . .
F17 C67 F16 106.4(3) . .
F18 C67 F16 105.8(3) . .
F17 C67 C66 112.0(3) . .
F18 C67 C66 114.1(3) . .
F16 C67 C66 110.5(3) . .
C69 C68 C73 119.6(5) . .
C69 C68 C74 121.1(5) . .
C73 C68 C74 119.2(5) . .
C68 C69 C70 118.2(7) . .
C68 C69 H69 120.9 . .
C70 C69 H69 120.9 . .
C71 C70 C69 121.2(9) . .
C71 C70 H70 119.4 . .
C69 C70 H70 119.4 . .
C72 C71 C70 120.7(7) . .
C72 C71 H71 119.6 . .
C70 C71 H71 119.6 . .
C71 C72 C73 119.0(8) . .
C71 C72 H72 120.5 . .
C73 C72 H72 120.5 . .
C68 C73 C72 121.3(8) . .
C68 C73 H73 119.4 . .
C72 C73 H73 119.4 . .
N39 C74 C68 110.1(3) . .
N39 C74 C75 102.9(3) . .
C68 C74 C75 114.0(3) . .
N39 C74 H74 109.8 . .
C68 C74 H74 109.8 . .
C75 C74 H74 109.8 . .
O9 C75 C74 105.2(3) . .
O9 C75 H75A 110.7 . .
C74 C75 H75A 110.7 . .
O9 C75 H75B 110.7 . .
C74 C75 H75B 110.7 . .
H75A C75 H75B 108.8 . .
N39 C76 O9 118.9(3) . .
N39 C76 C77 122.5(3) . .
O9 C76 C77 118.6(3) . .
N2 C77 C78 122.7(4) . .
N2 C77 C76 113.7(3) . .
C78 C77 C76 123.5(4) . .
C77 C78 C79 117.9(4) . .
C77 C78 H78 121.0 . .
C79 C78 H78 121.0 . .
C80 C79 C78 120.2(4) . .
C80 C79 H79 119.9 . .
C78 C79 H79 119.9 . .
C79 C80 C81 118.3(4) . .
C79 C80 H80 120.8 . .
C81 C80 H80 120.8 . .
N2 C81 C80 122.4(4) . .
N2 C81 C82 113.9(3) . .
C80 C81 C82 123.6(4) . .
N1 C82 O10 119.8(3) . .
N1 C82 C81 122.6(3) . .
O10 C82 C81 117.6(3) . .
O10 C83 C84 105.3(3) . .
O10 C83 H83A 110.7 . .
C84 C83 H83A 110.7 . .
O10 C83 H83B 110.7 . .
C84 C83 H83B 110.7 . .
H83A C83 H83B 108.8 . .
N1 C84 C85 110.5(3) . .
N1 C84 C83 102.3(3) . .
C85 C84 C83 114.0(3) . .
N1 C84 H84 109.9 . .
C85 C84 H84 109.9 . .
C83 C84 H84 109.9 . .
C90 C85 C86 119.0(4) . .
C90 C85 C84 120.8(3) . .
C86 C85 C84 120.2(3) . .
C87 C86 C85 120.2(4) . .
C87 C86 H86 119.9 . .
C85 C86 H86 119.9 . .
C88 C87 C86 120.6(5) . .
C88 C87 H87 119.7 . .
C86 C87 H87 119.7 . .
C89 C88 C87 119.7(4) . .
C89 C88 H88 120.2 . .
C87 C88 H88 120.2 . .
C88 C89 C90 121.0(5) . .
C88 C89 H89 119.5 . .
C90 C89 H89 119.5 . .
C85 C90 C89 119.5(4) . .
C85 C90 H90 120.3 . .
C89 C90 H90 120.3 . .
C92 C91 H91A 109.5 . .
C92 C91 H91B 109.5 . .
H91A C91 H91B 109.5 . .
C92 C91 H91C 109.5 . .
H91A C91 H91C 109.5 . .
H91B C91 H91C 109.5 . .
O17 C92 C91 108.0(6) . .
O17 C92 H92A 110.1 . .
C91 C92 H92A 110.1 . .
O17 C92 H92B 110.1 . .
C91 C92 H92B 110.1 . .
H92A C92 H92B 108.4 . .
O17 C93 C94 108.5(5) . .
O17 C93 H93A 110.0 . .
C94 C93 H93A 110.0 . .
O17 C93 H93B 110.0 . .
C94 C93 H93B 110.0 . .
H93A C93 H93B 108.4 . .
C93 C94 H94A 109.5 . .
C93 C94 H94B 109.5 . .
H94A C94 H94B 109.5 . .
C93 C94 H94C 109.5 . .
H94A C94 H94C 109.5 . .
H94B C94 H94C 109.5 . .
O18 C95 C96 100.3(11) . .
O18 C95 H95A 111.7 . .
C96 C95 H95A 111.7 . .
O18 C95 H95B 111.7 . .
C96 C95 H95B 111.7 . .
H95A C95 H95B 109.5 . .
C95 C96 H96A 109.5 . .
C95 C96 H96B 109.5 . .
H96A C96 H96B 109.5 . .
C95 C96 H96C 109.5 . .
H96A C96 H96C 109.5 . .
H96B C96 H96C 109.5 . .

loop_
_geom_bond_atom_site_label_1
_geom_bond_atom_site_label_2
_geom_bond_distance
_geom_bond_site_symmetry_2
Eu1 O5 2.350(2) .
Eu1 O7 2.388(2) .
Eu1 O3 2.405(2) .
Eu1 O8 2.422(2) .
Eu1 O4 2.427(2) .
Eu1 O6 2.458(2) .
Eu1 N5 2.600(3) .
Eu1 N3 2.606(3) .
Eu1 N4 2.653(2) .
Eu2 O15 2.326(2) .
Eu2 O11 2.374(2) .
Eu2 O14 2.394(2) .
Eu2 O13 2.404(2) .
Eu2 O16 2.413(2) .
Eu2 O12 2.467(2) .
Eu2 N39 2.565(3) .
Eu2 N1 2.618(3) .
Eu2 N2 2.653(3) .
F1 C33 1.207(6) .
F2 C33 1.354(6) .
F3 C33 1.261(6) .
F4 C47 1.331(4) .
F5 C47 1.340(4) .
F6 C47 1.338(4) .
F7 C59 1.323(4) .
F8 C59 1.336(4) .
F9 C59 1.341(4) .
F10 C37 1.331(5) .
F11 C37 1.322(5) .
F12 C37 1.317(4) .
F13 C51 1.350(8) .
F14 C51 1.289(6) .
F15 C51 1.244(8) .
F16 C67 1.344(5) .
F17 C67 1.317(4) .
F18 C67 1.333(4) .
O1 C9 1.344(4) .
O1 C8 1.457(4) .
O2 C15 1.350(4) .
O2 C16 1.458(5) .
O3 C30 1.260(4) .
O4 C32 1.258(4) .
O5 C44 1.258(4) .
O6 C46 1.260(4) .
O7 C56 1.251(3) .
O8 C58 1.262(4) .
O9 C76 1.344(4) .
O9 C75 1.455(5) .
O10 C82 1.342(4) .
O10 C83 1.456(5) .
O11 C34 1.258(4) .
O12 C36 1.264(4) .
O13 C48 1.256(4) .
O14 C50 1.257(4) .
O15 C64 1.256(4) .
O16 C66 1.255(4) .
O17 C92 1.393(7) .
O17 C93 1.431(6) .
O18 C95 1.456(12) 2_655
O18 C95 1.456(12) .
N1 C82 1.271(4) .
N1 C84 1.491(4) .
N2 C81 1.327(5) .
N2 C77 1.347(4) .
N3 C15 1.271(4) .
N3 C17 1.486(4) .
N4 C14 1.337(4) .
N4 C10 1.339(4) .
N5 C9 1.276(4) .
N5 C7 1.489(4) .
N39 C76 1.280(5) .
N39 C74 1.491(5) .
C1 C6 1.384(5) .
C1 C2 1.397(5) .
C1 C7 1.508(4) .
C2 C3 1.397(5) .
C2 H2 0.9500 .
C3 C4 1.375(6) .
C3 H3 0.9500 .
C4 C5 1.390(6) .
C4 H4 0.9500 .
C5 C6 1.387(5) .
C5 H5 0.9500 .
C6 H6 0.9500 .
C7 C8 1.547(4) .
C7 H7 1.0000 .
C8 H8A 0.9900 .
C8 H8B 0.9900 .
C9 C10 1.474(5) .
C10 C11 1.397(4) .
C11 C12 1.384(5) .
C11 H11 0.9500 .
C12 C13 1.373(6) .
C12 H12 0.9500 .
C13 C14 1.388(5) .
C13 H13 0.9500 .
C14 C15 1.466(5) .
C16 C17 1.541(5) .
C16 H16A 0.9900 .
C16 H16B 0.9900 .
C17 C18 1.512(6) .
C17 H17 1.0000 .
C18 C19 1.380(6) .
C18 C23 1.383(6) .
C19 C20 1.403(8) .
C19 H19 0.9500 .
C20 C21 1.366(10) .
C20 H20 0.9500 .
C21 C22 1.331(10) .
C21 H21 0.9500 .
C22 C23 1.409(7) .
C22 H22 0.9500 .
C23 H23 0.9500 .
C24 C29 1.392(5) .
C24 C25 1.400(4) .
C24 H24 0.9500 .
C25 C26 1.395(5) .
C25 C30 1.497(5) .
C26 C27 1.369(5) .
C26 H26 0.9500 .
C27 C28 1.403(5) .
C27 H27 0.9500 .
C28 C29 1.382(5) .
C28 H28 0.9500 .
C29 C34 1.504(4) .
C30 C31 1.412(5) .
C31 C32 1.379(5) .
C31 H31 0.9500 .
C32 C33 1.543(5) .
C34 C35 1.416(5) .
C35 C36 1.389(5) .
C35 H35 0.9500 .
C36 C37 1.532(5) .
C38 C39 1.387(4) .
C38 C43 1.389(4) .
C38 H38 0.9500 .
C39 C40 1.388(5) .
C39 C44 1.496(4) .
C40 C41 1.387(5) .
C40 H40 0.9500 .
C41 C42 1.386(5) .
C41 H41 0.9500 .
C42 C43 1.394(5) .
C42 H42 0.9500 .
C43 C48 1.500(5) .
C44 C45 1.421(4) .
C45 C46 1.382(4) .
C45 H45 0.9500 .
C46 C47 1.532(4) .
C48 C49 1.407(5) .
C49 C50 1.383(5) .
C49 H49 0.9500 .
C50 C51 1.546(6) .
C52 C53 1.394(3) 2_656
C52 C53 1.394(3) .
C52 H52 0.9500 .
C53 C54 1.388(4) .
C53 C56 1.503(4) .
C54 C55 1.387(4) .
C54 H54 0.9500 .
C55 C54 1.387(4) 2_656
C55 H55 0.9500 .
C56 C57 1.417(4) .
C57 C58 1.376(4) .
C57 H57 0.9500 .
C58 C59 1.539(4) .
C60 C61 1.396(4) .
C60 C61 1.396(4) 2_656
C60 H60 0.9500 .
C61 C62 1.385(5) .
C61 C64 1.493(4) .
C62 C63 1.386(4) .
C62 H62 0.9500 .
C63 C62 1.386(4) 2_656
C63 H63 0.9500 .
C64 C65 1.410(4) .
C65 C66 1.383(5) .
C65 H65 0.9500 .
C66 C67 1.546(4) .
C68 C69 1.374(8) .
C68 C73 1.379(8) .
C68 C74 1.503(6) .
C69 C70 1.390(8) .
C69 H69 0.9500 .
C70 C71 1.368(14) .
C70 H70 0.9500 .
C71 C72 1.345(16) .
C71 H71 0.9500 .
C72 C73 1.380(9) .
C72 H72 0.9500 .
C73 H73 0.9500 .
C74 C75 1.543(5) .
C74 H74 1.0000 .
C75 H75A 0.9900 .
C75 H75B 0.9900 .
C76 C77 1.458(5) .
C77 C78 1.380(5) .
C78 C79 1.381(7) .
C78 H78 0.9500 .
C79 C80 1.369(7) .
C79 H79 0.9500 .
C80 C81 1.393(5) .
C80 H80 0.9500 .
C81 C82 1.475(5) .
C83 C84 1.546(5) .
C83 H83A 0.9900 .
C83 H83B 0.9900 .
C84 C85 1.510(5) .
C84 H84 1.0000 .
C85 C90 1.383(5) .
C85 C86 1.386(5) .
C86 C87 1.386(6) .
C86 H86 0.9500 .
C87 C88 1.362(8) .
C87 H87 0.9500 .
C88 C89 1.361(8) .
C88 H88 0.9500 .
C89 C90 1.394(6) .
C89 H89 0.9500 .
C90 H90 0.9500 .
C91 C92 1.478(10) .
C91 H91A 0.9800 .
C91 H91B 0.9800 .
C91 H91C 0.9800 .
C92 H92A 0.9900 .
C92 H92B 0.9900 .
C93 C94 1.477(9) .
C93 H93A 0.9900 .
C93 H93B 0.9900 .
C94 H94A 0.9800 .
C94 H94B 0.9800 .
C94 H94C 0.9800 .
C95 C96 1.554(18) .
C95 H95A 0.9900 .
C95 H95B 0.9900 .
C96 H96A 0.9800 .
C96 H96B 0.9800 .
C96 H96C 0.9800 .

loop_
_geom_torsion_atom_site_label_1
_geom_torsion_atom_site_label_2
_geom_torsion_atom_site_label_3
_geom_torsion_atom_site_label_4
_geom_torsion
_geom_torsion_site_symmetry_1
_geom_torsion_site_symmetry_4
C6 C1 C2 C3 -0.9(5) . .
C7 C1 C2 C3 176.6(3) . .
C1 C2 C3 C4 0.7(6) . .
C2 C3 C4 C5 0.2(6) . .
C3 C4 C5 C6 -0.8(5) . .
C2 C1 C6 C5 0.3(5) . .
C7 C1 C6 C5 -177.2(3) . .
C4 C5 C6 C1 0.6(5) . .
C9 N5 C7 C1 -112.8(3) . .
Eu1 N5 C7 C1 68.4(3) . .
C9 N5 C7 C8 9.3(3) . .
Eu1 N5 C7 C8 -169.5(2) . .
C6 C1 C7 N5 -131.2(3) . .
C2 C1 C7 N5 51.2(4) . .
C6 C1 C7 C8 113.1(3) . .
C2 C1 C7 C8 -64.5(4) . .
C9 O1 C8 C7 12.4(3) . .
N5 C7 C8 O1 -13.2(3) . .
C1 C7 C8 O1 107.5(3) . .
C7 N5 C9 O1 -1.6(4) . .
Eu1 N5 C9 O1 177.3(2) . .
C7 N5 C9 C10 179.5(3) . .
Eu1 N5 C9 C10 -1.6(4) . .
C8 O1 C9 N5 -7.5(4) . .
C8 O1 C9 C10 171.5(3) . .
C14 N4 C10 C11 -1.6(4) . .
Eu1 N4 C10 C11 178.9(2) . .
C14 N4 C10 C9 178.2(3) . .
Eu1 N4 C10 C9 -1.2(3) . .
N5 C9 C10 N4 1.9(4) . .
O1 C9 C10 N4 -177.1(3) . .
N5 C9 C10 C11 -178.3(3) . .
O1 C9 C10 C11 2.7(4) . .
N4 C10 C11 C12 -0.2(5) . .
C9 C10 C11 C12 -180.0(3) . .
C10 C11 C12 C13 1.5(5) . .
C11 C12 C13 C14 -1.0(5) . .
C10 N4 C14 C13 2.2(4) . .
Eu1 N4 C14 C13 -178.4(2) . .
C10 N4 C14 C15 -178.6(3) . .
Eu1 N4 C14 C15 0.9(3) . .
C12 C13 C14 N4 -0.9(5) . .
C12 C13 C14 C15 179.9(3) . .
C17 N3 C15 O2 4.6(4) . .
Eu1 N3 C15 O2 -179.5(2) . .
C17 N3 C15 C14 -174.1(3) . .
Eu1 N3 C15 C14 1.8(4) . .
C16 O2 C15 N3 5.4(4) . .
C16 O2 C15 C14 -175.7(3) . .
N4 C14 C15 N3 -1.7(5) . .
C13 C14 C15 N3 177.5(3) . .
N4 C14 C15 O2 179.5(3) . .
C13 C14 C15 O2 -1.3(5) . .
C15 O2 C16 C17 -12.4(4) . .
C15 N3 C17 C18 -134.5(3) . .
Eu1 N3 C17 C18 50.4(4) . .
C15 N3 C17 C16 -11.9(4) . .
Eu1 N3 C17 C16 173.0(2) . .
O2 C16 C17 N3 14.6(4) . .
O2 C16 C17 C18 137.3(3) . .
N3 C17 C18 C19 -129.1(4) . .
C16 C17 C18 C19 114.6(4) . .
N3 C17 C18 C23 49.6(5) . .
C16 C17 C18 C23 -66.7(4) . .
C23 C18 C19 C20 1.1(7) . .
C17 C18 C19 C20 179.8(5) . .
C18 C19 C20 C21 0.8(10) . .
C19 C20 C21 C22 -3.1(12) . .
C20 C21 C22 C23 3.4(11) . .
C19 C18 C23 C22 -0.8(7) . .
C17 C18 C23 C22 -179.5(4) . .
C21 C22 C23 C18 -1.4(9) . .
C29 C24 C25 C26 0.8(5) . .
C29 C24 C25 C30 178.0(3) . .
C24 C25 C26 C27 0.4(5) . .
C30 C25 C26 C27 -176.9(3) . .
C25 C26 C27 C28 -1.0(6) . .
C26 C27 C28 C29 0.5(6) . .
C27 C28 C29 C24 0.7(5) . .
C27 C28 C29 C34 174.9(3) . .
C25 C24 C29 C28 -1.3(5) . .
C25 C24 C29 C34 -175.7(3) . .
Eu1 O3 C30 C31 -34.1(5) . .
Eu1 O3 C30 C25 147.5(2) . .
C26 C25 C30 O3 0.9(4) . .
C24 C25 C30 O3 -176.3(3) . .
C26 C25 C30 C31 -177.5(3) . .
C24 C25 C30 C31 5.3(5) . .
O3 C30 C31 C32 2.2(5) . .
C25 C30 C31 C32 -179.5(3) . .
Eu1 O4 C32 C31 10.1(6) . .
Eu1 O4 C32 C33 -170.1(3) . .
C30 C31 C32 O4 8.8(6) . .
C30 C31 C32 C33 -170.9(3) . .
O4 C32 C33 F1 66.5(6) . .
C31 C32 C33 F1 -113.7(6) . .
O4 C32 C33 F3 -159.5(5) . .
C31 C32 C33 F3 20.3(7) . .
O4 C32 C33 F2 -48.6(5) . .
C31 C32 C33 F2 131.3(5) . .
Eu2 O11 C34 C35 -44.5(5) . .
Eu2 O11 C34 C29 134.7(2) . .
C28 C29 C34 O11 -152.2(3) . .
C24 C29 C34 O11 22.1(4) . .
C28 C29 C34 C35 27.1(5) . .
C24 C29 C34 C35 -158.7(3) . .
O11 C34 C35 C36 4.7(6) . .
C29 C34 C35 C36 -174.5(3) . .
Eu2 O12 C36 C35 19.6(5) . .
Eu2 O12 C36 C37 -161.5(2) . .
C34 C35 C36 O12 6.6(6) . .
C34 C35 C36 C37 -172.2(3) . .
O12 C36 C37 F12 169.5(3) . .
C35 C36 C37 F12 -11.5(5) . .
O12 C36 C37 F11 -68.6(4) . .
C35 C36 C37 F11 110.4(4) . .
O12 C36 C37 F10 47.2(5) . .
C35 C36 C37 F10 -133.8(4) . .
C43 C38 C39 C40 -0.2(5) . .
C43 C38 C39 C44 -175.0(3) . .
C38 C39 C40 C41 -1.2(5) . .
C44 C39 C40 C41 173.4(3) . .
C39 C40 C41 C42 1.6(6) . .
C40 C41 C42 C43 -0.7(6) . .
C39 C38 C43 C42 1.1(5) . .
C39 C38 C43 C48 179.3(3) . .
C41 C42 C43 C38 -0.7(5) . .
C41 C42 C43 C48 -179.0(3) . .
Eu1 O5 C44 C45 -39.0(4) . .
Eu1 O5 C44 C39 141.0(2) . .
C38 C39 C44 O5 19.3(4) . .
C40 C39 C44 O5 -155.3(3) . .
C38 C39 C44 C45 -160.7(3) . .
C40 C39 C44 C45 24.6(5) . .
O5 C44 C45 C46 0.1(5) . .
C39 C44 C45 C46 -179.9(3) . .
Eu1 O6 C46 C45 24.1(4) . .
Eu1 O6 C46 C47 -158.16(19) . .
C44 C45 C46 O6 5.6(5) . .
C44 C45 C46 C47 -172.2(3) . .
O6 C46 C47 F4 -101.1(3) . .
C45 C46 C47 F4 76.9(3) . .
O6 C46 C47 F6 19.2(4) . .
C45 C46 C47 F6 -162.8(3) . .
O6 C46 C47 F5 138.6(3) . .
C45 C46 C47 F5 -43.4(4) . .
Eu2 O13 C48 C49 -18.7(5) . .
Eu2 O13 C48 C43 162.7(2) . .
C38 C43 C48 O13 -167.7(3) . .
C42 C43 C48 O13 10.5(4) . .
C38 C43 C48 C49 13.8(5) . .
C42 C43 C48 C49 -168.0(3) . .
O13 C48 C49 C50 1.2(6) . .
C43 C48 C49 C50 179.6(3) . .
Eu2 O14 C50 C49 4.3(7) . .
Eu2 O14 C50 C51 -177.7(4) . .
C48 C49 C50 O14 5.5(7) . .
C48 C49 C50 C51 -172.4(4) . .
O14 C50 C51 F15 56.1(7) . .
C49 C50 C51 F15 -125.7(5) . .
O14 C50 C51 F14 -172.4(5) . .
C49 C50 C51 F14 5.9(8) . .
O14 C50 C51 F13 -56.1(6) . .
C49 C50 C51 F13 122.1(5) . .
C53 C52 C53 C54 -0.2(2) 2_656 .
C53 C52 C53 C56 177.2(3) 2_656 .
C52 C53 C54 C55 0.3(4) . .
C56 C53 C54 C55 -177.1(2) . .
C53 C54 C55 C54 -0.2(2) . 2_656
Eu1 O7 C56 C57 13.3(4) . .
Eu1 O7 C56 C53 -168.46(18) . .
C54 C53 C56 O7 14.7(4) . .
C52 C53 C56 O7 -162.7(2) . .
C54 C53 C56 C57 -167.0(3) . .
C52 C53 C56 C57 15.6(4) . .
O7 C56 C57 C58 10.2(5) . .
C53 C56 C57 C58 -168.0(3) . .
Eu1 O8 C58 C57 -23.9(5) . .
Eu1 O8 C58 C59 158.8(2) . .
C56 C57 C58 O8 -3.5(5) . .
C56 C57 C58 C59 173.7(3) . .
O8 C58 C59 F7 -49.0(4) . .
C57 C58 C59 F7 133.2(3) . .
O8 C58 C59 F8 -170.9(3) . .
C57 C58 C59 F8 11.4(4) . .
O8 C58 C59 F9 69.4(3) . .
C57 C58 C59 F9 -108.4(3) . .
C61 C60 C61 C62 -0.6(2) 2_656 .
C61 C60 C61 C64 -179.2(3) 2_656 .
C60 C61 C62 C63 1.2(5) . .
C64 C61 C62 C63 179.9(3) . .
C61 C62 C63 C62 -0.6(2) . 2_656
Eu2 O15 C64 C65 19.4(5) . .
Eu2 O15 C64 C61 -163.1(2) . .
C62 C61 C64 O15 -8.9(4) . .
C60 C61 C64 O15 169.7(2) . .
C62 C61 C64 C65 168.7(3) . .
C60 C61 C64 C65 -12.8(4) . .
O15 C64 C65 C66 -6.1(5) . .
C61 C64 C65 C66 176.6(3) . .
Eu2 O16 C66 C65 5.9(5) . .
Eu2 O16 C66 C67 -173.5(2) . .
C64 C65 C66 O16 -5.9(6) . .
C64 C65 C66 C67 173.4(3) . .
O16 C66 C67 F17 -60.4(4) . .
C65 C66 C67 F17 120.1(4) . .
O16 C66 C67 F18 177.1(3) . .
C65 C66 C67 F18 -2.4(5) . .
O16 C66 C67 F16 58.0(4) . .
C65 C66 C67 F16 -121.5(3) . .
C73 C68 C69 C70 -0.5(9) . .
C74 C68 C69 C70 179.8(6) . .
C68 C69 C70 C71 0.6(12) . .
C69 C70 C71 C72 0.3(16) . .
C70 C71 C72 C73 -1.2(16) . .
C69 C68 C73 C72 -0.4(10) . .
C74 C68 C73 C72 179.3(7) . .
C71 C72 C73 C68 1.3(14) . .
C76 N39 C74 C68 -119.5(4) . .
Eu2 N39 C74 C68 59.2(5) . .
C76 N39 C74 C75 2.4(4) . .
Eu2 N39 C74 C75 -178.9(2) . .
C69 C68 C74 N39 45.9(6) . .
C73 C68 C74 N39 -133.8(4) . .
C69 C68 C74 C75 -69.2(5) . .
C73 C68 C74 C75 111.1(5) . .
C76 O9 C75 C74 1.6(4) . .
N39 C74 C75 O9 -2.4(4) . .
C68 C74 C75 O9 116.9(4) . .
C74 N39 C76 O9 -1.7(4) . .
Eu2 N39 C76 O9 179.5(2) . .
C74 N39 C76 C77 176.0(3) . .
Eu2 N39 C76 C77 -2.9(5) . .
C75 O9 C76 N39 0.0(4) . .
C75 O9 C76 C77 -177.7(3) . .
C81 N2 C77 C78 1.8(5) . .
Eu2 N2 C77 C78 173.2(3) . .
C81 N2 C77 C76 -175.2(3) . .
Eu2 N2 C77 C76 -3.8(4) . .
N39 C76 C77 N2 4.4(5) . .
O9 C76 C77 N2 -177.9(3) . .
N39 C76 C77 C78 -172.6(4) . .
O9 C76 C77 C78 5.1(6) . .
N2 C77 C78 C79 -2.0(7) . .
C76 C77 C78 C79 174.7(4) . .
C77 C78 C79 C80 1.2(8) . .
C78 C79 C80 C81 -0.2(8) . .
C77 N2 C81 C80 -0.7(5) . .
Eu2 N2 C81 C80 -172.1(3) . .
C77 N2 C81 C82 178.3(3) . .
Eu2 N2 C81 C82 6.8(4) . .
C79 C80 C81 N2 -0.1(7) . .
C79 C80 C81 C82 -179.0(4) . .
C84 N1 C82 O10 -3.2(4) . .
Eu2 N1 C82 O10 164.3(2) . .
C84 N1 C82 C81 177.1(3) . .
Eu2 N1 C82 C81 -15.4(4) . .
C83 O10 C82 N1 -3.4(4) . .
C83 O10 C82 C81 176.4(3) . .
N2 C81 C82 N1 5.8(5) . .
C80 C81 C82 N1 -175.3(4) . .
N2 C81 C82 O10 -174.0(3) . .
C80 C81 C82 O10 5.0(5) . .
C82 O10 C83 C84 8.1(4) . .
C82 N1 C84 C85 -113.9(3) . .
Eu2 N1 C84 C85 80.9(3) . .
C82 N1 C84 C83 7.8(3) . .
Eu2 N1 C84 C83 -157.3(2) . .
O10 C83 C84 N1 -9.6(3) . .
O10 C83 C84 C85 109.7(3) . .
N1 C84 C85 C90 -116.6(3) . .
C83 C84 C85 C90 128.9(4) . .
N1 C84 C85 C86 64.2(4) . .
C83 C84 C85 C86 -50.4(5) . .
C90 C85 C86 C87 -2.0(6) . .
C84 C85 C86 C87 177.2(4) . .
C85 C86 C87 C88 1.5(7) . .
C86 C87 C88 C89 -0.2(7) . .
C87 C88 C89 C90 -0.4(7) . .
C86 C85 C90 C89 1.4(5) . .
C84 C85 C90 C89 -177.8(3) . .
C88 C89 C90 C85 -0.2(6) . .
C93 O17 C92 C91 -175.6(5) . .
C92 O17 C93 C94 -167.2(4) . .
C95 O18 C95 C96 -169.4(12) 2_655 .

loop_
_platon_squeeze_void_nr
_platon_squeeze_void_average_x
_platon_squeeze_void_average_y
_platon_squeeze_void_average_z
_platon_squeeze_void_volume
_platon_squeeze_void_count_electrons
_platon_squeeze_void_content
1 0.500 -0.013 0.007 1299 253 ' '
2 0.000 0.487 -0.023 1299 253 ' '
